data_1576357
loop_
_publ_author_name
'Zeng, Jiajie'
'Hao, Guoxia'
'Wu, Xing'
'Dong, Xiaobing'
'Guo, Tingxuan'
'Tang, Ben Zhong'
'Zhao, Zujin'

_publ_section_title
;
 High-Efficiency Nondoped Near-Ultraviolet Organic Light-Emitting Diodes
 Based on Spiro Luminogens with High-Lying Reverse Intersystem Crossing
;
_journal_name_full 'Materials Horizons'
_journal_paper_doi 10.1039/D5MH01721A
_journal_year 2025
_chemical_formula_moiety 'C38 H22 N2'
_chemical_formula_sum 'C38 H22 N2'
_chemical_formula_weight 506.57
_chemical_name_systematic zjj1
_space_group_crystal_system monoclinic
_space_group_IT_number 14
_space_group_name_Hall '-P 2yn'
_space_group_name_H-M_alt 'P 1 21/n 1'
_atom_sites_solution_hydrogens geom
_atom_sites_solution_primary dual
_audit_creation_date 2025-10-13
_audit_creation_method
;
Olex2 1.5
(compiled 2025.07.13 svn.rb7424aed for OlexSys, GUI svn.r7314)
;
_audit_update_record
;
2025-10-13 deposited with the CCDC.	2025-11-28 downloaded from the CCDC.
;
_cell_angle_alpha 90
_cell_angle_beta 107.913(9)
_cell_angle_gamma 90
_cell_formula_units_Z 4
_cell_length_a 14.150(6)
_cell_length_b 10.081(4)
_cell_length_c 19.374(8)
_cell_measurement_reflns_used 1221
_cell_measurement_temperature 173(2)
_cell_measurement_theta_max 20.13
_cell_measurement_theta_min 2.52
_cell_volume 2629.7(19)
_computing_cell_refinement 'CrysAlisPro 1.171.39.28b (Rigaku OD, 2015)'
_computing_data_collection 'CrysAlisPro 1.171.39.28b (Rigaku OD, 2015)'
_computing_data_reduction 'CrysAlisPro 1.171.39.28b (Rigaku OD, 2015)'
_computing_molecular_graphics 'Olex2 1.5 (Dolomanov et al., 2009)'
_computing_publication_material 'Olex2 1.5 (Dolomanov et al., 2009)'
_computing_structure_refinement 'SHELXL 2018/3 (Sheldrick, 2015)'
_computing_structure_solution 'olex2.solve 1.5 (Bourhis et al., 2015)'
_diffrn_ambient_temperature 173.15
_diffrn_measured_fraction_theta_full 0.998
_diffrn_measured_fraction_theta_max 0.982
_diffrn_measurement_device_type 'CCD area detector'
_diffrn_measurement_method 'phi and omega scans'
_diffrn_radiation_monochromator graphite
_diffrn_radiation_type MoK\a
_diffrn_radiation_wavelength 0.71073
_diffrn_reflns_av_R_equivalents 0.0711
_diffrn_reflns_av_unetI/netI 0.0894
_diffrn_reflns_Laue_measured_fraction_full 0.998
_diffrn_reflns_Laue_measured_fraction_max 0.982
_diffrn_reflns_limit_h_max 16
_diffrn_reflns_limit_h_min -17
_diffrn_reflns_limit_k_max 12
_diffrn_reflns_limit_k_min -12
_diffrn_reflns_limit_l_max 24
_diffrn_reflns_limit_l_min -24
_diffrn_reflns_number 14826
_diffrn_reflns_point_group_measured_fraction_full 0.998
_diffrn_reflns_point_group_measured_fraction_max 0.982
_diffrn_reflns_theta_full 25.242
_diffrn_reflns_theta_max 26.446
_diffrn_reflns_theta_min 1.575
_diffrn_source_current 30.0
_diffrn_source_power 1.5
_diffrn_source_voltage 50.0
_exptl_absorpt_coefficient_mu 0.075
_exptl_absorpt_correction_T_max 0.7452
_exptl_absorpt_correction_T_min 0.7026
_exptl_absorpt_correction_type none
_exptl_absorpt_process_details 'SADABS (Bruker, 2014)'
_exptl_crystal_colour 'clear light colourless'
_exptl_crystal_colour_lustre clear
_exptl_crystal_colour_modifier light
_exptl_crystal_colour_primary colourless
_exptl_crystal_density_diffrn 1.279
_exptl_crystal_description column
_exptl_crystal_F_000 1056
_exptl_crystal_size_max 0.42
_exptl_crystal_size_mid 0.22
_exptl_crystal_size_min 0.17
_refine_diff_density_max 0.230
_refine_diff_density_min -0.218
_refine_diff_density_rms 0.049
_refine_ls_extinction_coef 0.0074(7)
_refine_ls_extinction_expression Fc^*^=kFc[1+0.001xFc^2^\l^3^/sin(2\q)]^-1/4^
_refine_ls_extinction_method 'SHELXL-2018/3 (Sheldrick 2018)'
_refine_ls_goodness_of_fit_ref 0.971
_refine_ls_hydrogen_treatment constr
_refine_ls_matrix_type full
_refine_ls_number_parameters 362
_refine_ls_number_reflns 5323
_refine_ls_number_restraints 0
_refine_ls_restrained_S_all 0.971
_refine_ls_R_factor_all 0.1074
_refine_ls_R_factor_gt 0.0536
_refine_ls_shift/su_max 0.000
_refine_ls_shift/su_mean 0.000
_refine_ls_structure_factor_coef Fsqd
_refine_ls_weighting_details 'w=1/[\s^2^(Fo^2^)+(0.0493P)^2^] where P=(Fo^2^+2Fc^2^)/3'
_refine_ls_weighting_scheme calc
_refine_ls_wR_factor_gt 0.1080
_refine_ls_wR_factor_ref 0.1317
_reflns_Friedel_coverage 0.000
_reflns_number_gt 3057
_reflns_number_total 5323
_reflns_threshold_expression 'I > 2\s(I)'
_cod_data_source_file d5mh01721a2.cif
_cod_data_source_block 1
_cod_database_code 1576357
_shelx_shelxl_version_number 2018/3
_shelx_space_group_comment
;
The symmetry employed for this shelxl refinement is uniquely defined
by the following loop, which should always be used as a source of
symmetry information in preference to the above space-group names.
They are only intended as comments.
;
_shelx_estimated_absorpt_t_max 0.987
_shelx_estimated_absorpt_t_min 0.969
_olex2_refinement_description
;
1.a Aromatic/amide H refined with riding coordinates:
 C007(H007), C00D(H00D), C00J(H00J), C00M(H00M), C00N(H00N), C00O(H00O),
 C00P(H00P), C00Q(H00Q), C00R(H00R), C00S(H00S), C00T(H00T), C00U(H00U),
 C00V(H00V), C00W(H00W), C00X(H00X), C00Y(H00Y), C00Z(H00Z), C010(H010),
 C011(H011), C012(H012), C013(H013), C014(H014)
;
_olex2_submission_special_instructions 'No special instructions were received'

loop_
_space_group_symop_operation_xyz
'x, y, z'
'-x+1/2, y+1/2, -z+1/2'
'-x, -y, -z'
'x-1/2, -y-1/2, z-1/2'

loop_
_atom_site_label
_atom_site_type_symbol
_atom_site_fract_x
_atom_site_fract_y
_atom_site_fract_z
_atom_site_U_iso_or_equiv
_atom_site_adp_type
_atom_site_occupancy
_atom_site_site_symmetry_order
_atom_site_calc_flag
_atom_site_refinement_flags_posn
_atom_site_refinement_flags_adp
_atom_site_refinement_flags_occupancy
_atom_site_disorder_assembly
_atom_site_disorder_group
N001 N 0.57051(13) 0.14584(17) 0.28140(9) 0.0254(4) Uani 1 1 d . . . . .
N002 N 0.24561(15) 0.6433(2) 0.65994(11) 0.0422(6) Uani 1 1 d . . . . .
C003 C 0.39290(15) 0.3910(2) 0.47073(11) 0.0252(5) Uani 1 1 d . . . . .
C004 C 0.55894(15) 0.1802(2) 0.39529(11) 0.0244(5) Uani 1 1 d . . . . .
C005 C 0.44095(15) 0.3300(2) 0.42018(11) 0.0245(5) Uani 1 1 d . . . . .
C006 C 0.52317(15) 0.2167(2) 0.32234(11) 0.0235(5) Uani 1 1 d . . . . .
C007 C 0.40970(16) 0.3654(2) 0.34663(11) 0.0255(5) Uani 1 1 d . . . . .
H007 H 0.358466 0.429647 0.330600 0.031 Uiso 1 1 calc R U . . .
C008 C 0.26587(16) 0.4730(2) 0.16650(11) 0.0268(5) Uani 1 1 d . . . . .
C009 C 0.53773(16) 0.1610(2) 0.20481(11) 0.0260(5) Uani 1 1 d . . . . .
C00A C 0.41586(16) 0.3466(2) 0.21614(11) 0.0243(5) Uani 1 1 d . . . . .
C00B C 0.45005(15) 0.3112(2) 0.29617(11) 0.0234(5) Uani 1 1 d . . . . .
C00C C 0.30240(16) 0.3465(2) 0.18962(11) 0.0245(5) Uani 1 1 d . . . . .
C00D C 0.51705(15) 0.2371(2) 0.44424(12) 0.0271(5) Uani 1 1 d . . . . .
H00D H 0.540153 0.212904 0.494007 0.032 Uiso 1 1 calc R U . . .
C00E C 0.43780(16) 0.4912(2) 0.20177(11) 0.0274(5) Uani 1 1 d . . . . .
C00F C 0.63703(16) 0.0847(2) 0.40045(12) 0.0278(5) Uani 1 1 d . . . . .
C00G C 0.46350(16) 0.2542(2) 0.17346(11) 0.0257(5) Uani 1 1 d . . . . .
C00H C 0.35016(17) 0.5615(2) 0.17149(12) 0.0289(5) Uani 1 1 d . . . . .
C00I C 0.64283(16) 0.0644(2) 0.32971(12) 0.0280(5) Uani 1 1 d . . . . .
C00J C 0.23890(16) 0.2449(2) 0.19356(12) 0.0299(6) Uani 1 1 d . . . . .
H00J H 0.263821 0.158829 0.209186 0.036 Uiso 1 1 calc R U . . .
C00K C 0.30991(16) 0.5149(2) 0.56773(12) 0.0293(5) Uani 1 1 d . . . . .
C00L C 0.27312(16) 0.5858(2) 0.61880(12) 0.0310(6) Uani 1 1 d . . . . .
C00M C 0.16460(17) 0.4982(2) 0.14706(12) 0.0341(6) Uani 1 1 d . . . . .
H00M H 0.139323 0.583979 0.131188 0.041 Uiso 1 1 calc R U . . .
C00N C 0.43354(17) 0.2690(2) 0.09840(12) 0.0346(6) Uani 1 1 d . . . . .
H00N H 0.383506 0.332235 0.076590 0.041 Uiso 1 1 calc R U . . .
C00O C 0.57712(17) 0.0848(2) 0.16066(12) 0.0338(6) Uani 1 1 d . . . . .
H00O H 0.626193 0.020019 0.181854 0.041 Uiso 1 1 calc R U . . .
C00P C 0.47400(18) 0.1949(2) 0.05448(13) 0.0394(6) Uani 1 1 d . . . . .
H00P H 0.452730 0.207620 0.003423 0.047 Uiso 1 1 calc R U . . .
C00Q C 0.10116(17) 0.3961(2) 0.15124(12) 0.0366(6) Uani 1 1 d . . . . .
H00Q H 0.031726 0.412135 0.138191 0.044 Uiso 1 1 calc R U . . .
C00R C 0.71357(18) -0.0214(2) 0.31847(13) 0.0398(6) Uani 1 1 d . . . . .
H00R H 0.718146 -0.035980 0.271159 0.048 Uiso 1 1 calc R U . . .
C00S C 0.70200(17) 0.0190(2) 0.45919(13) 0.0368(6) Uani 1 1 d . . . . .
H00S H 0.698090 0.032385 0.506769 0.044 Uiso 1 1 calc R U . . .
C00T C 0.3532(2) 0.6931(2) 0.15102(13) 0.0414(7) Uani 1 1 d . . . . .
H00T H 0.293495 0.741303 0.130293 0.050 Uiso 1 1 calc R U . . .
C00U C 0.52901(18) 0.5507(2) 0.21185(13) 0.0376(6) Uani 1 1 d . . . . .
H00U H 0.588769 0.502401 0.232254 0.045 Uiso 1 1 calc R U . . .
C00V C 0.13776(17) 0.2712(2) 0.17418(12) 0.0360(6) Uani 1 1 d . . . . .
H00V H 0.093097 0.202372 0.176725 0.043 Uiso 1 1 calc R U . . .
C00W C 0.29799(18) 0.5694(2) 0.50032(13) 0.0407(6) Uani 1 1 d . . . . .
H00W H 0.261242 0.649064 0.486355 0.049 Uiso 1 1 calc R U . . .
C00X C 0.54593(17) 0.1020(2) 0.08624(12) 0.0387(6) Uani 1 1 d . . . . .
H00X H 0.574128 0.049643 0.056830 0.046 Uiso 1 1 calc R U . . .
C00Y C 0.33973(19) 0.5075(2) 0.45333(13) 0.0400(6) Uani 1 1 d . . . . .
H00Y H 0.331594 0.546449 0.407217 0.048 Uiso 1 1 calc R U . . .
C00Z C 0.40014(19) 0.3356(2) 0.53741(13) 0.0432(7) Uani 1 1 d . . . . .
H00Z H 0.433460 0.253163 0.550199 0.052 Uiso 1 1 calc R U . . .
C010 C 0.3603(2) 0.3967(3) 0.58604(13) 0.0460(7) Uani 1 1 d . . . . .
H010 H 0.367634 0.357253 0.631932 0.055 Uiso 1 1 calc R U . . .
C011 C 0.77221(19) -0.0658(3) 0.44763(14) 0.0455(7) Uani 1 1 d . . . . .
H011 H 0.817146 -0.110926 0.487344 0.055 Uiso 1 1 calc R U . . .
C012 C 0.77700(19) -0.0849(3) 0.37789(14) 0.0474(7) Uani 1 1 d . . . . .
H012 H 0.825615 -0.143765 0.370770 0.057 Uiso 1 1 calc R U . . .
C013 C 0.4441(2) 0.7529(3) 0.16123(14) 0.0492(7) Uani 1 1 d . . . . .
H013 H 0.446944 0.842829 0.147397 0.059 Uiso 1 1 calc R U . . .
C014 C 0.5317(2) 0.6829(3) 0.19152(14) 0.0471(7) Uani 1 1 d . . . . .
H014 H 0.593801 0.725448 0.198422 0.057 Uiso 1 1 calc R U . . .

loop_
_atom_site_aniso_label
_atom_site_aniso_U_11
_atom_site_aniso_U_22
_atom_site_aniso_U_33
_atom_site_aniso_U_23
_atom_site_aniso_U_13
_atom_site_aniso_U_12
N001 0.0244(11) 0.0276(10) 0.0244(10) -0.0008(8) 0.0076(8) 0.0035(8)
N002 0.0489(14) 0.0398(13) 0.0491(13) -0.0073(11) 0.0317(12) -0.0076(10)
C003 0.0236(12) 0.0274(12) 0.0243(12) -0.0037(10) 0.0069(10) -0.0015(10)
C004 0.0208(12) 0.0261(12) 0.0252(12) -0.0017(10) 0.0055(10) -0.0027(10)
C005 0.0204(12) 0.0280(12) 0.0236(12) -0.0050(9) 0.0047(10) -0.0020(10)
C006 0.0209(12) 0.0237(12) 0.0268(12) -0.0059(9) 0.0088(10) -0.0025(10)
C007 0.0251(13) 0.0226(12) 0.0280(12) -0.0003(9) 0.0073(10) 0.0013(10)
C008 0.0283(13) 0.0282(13) 0.0242(12) -0.0026(10) 0.0083(10) 0.0022(10)
C009 0.0245(13) 0.0301(12) 0.0247(12) -0.0057(10) 0.0096(10) -0.0026(10)
C00A 0.0252(13) 0.0266(12) 0.0212(11) -0.0032(9) 0.0071(10) 0.0021(10)
C00B 0.0212(12) 0.0238(12) 0.0251(12) -0.0029(9) 0.0069(10) -0.0023(10)
C00C 0.0268(13) 0.0271(12) 0.0186(11) -0.0045(9) 0.0056(10) 0.0008(10)
C00D 0.0259(13) 0.0315(13) 0.0220(12) -0.0006(10) 0.0047(10) -0.0016(11)
C00E 0.0301(14) 0.0281(13) 0.0260(12) -0.0022(10) 0.0116(11) -0.0012(11)
C00F 0.0230(13) 0.0295(13) 0.0300(13) 0.0014(10) 0.0065(10) 0.0010(10)
C00G 0.0241(13) 0.0280(12) 0.0243(12) -0.0023(10) 0.0066(10) 0.0017(10)
C00H 0.0350(14) 0.0280(13) 0.0262(12) -0.0020(10) 0.0130(11) 0.0017(11)
C00I 0.0234(13) 0.0289(13) 0.0319(13) 0.0018(10) 0.0089(10) 0.0014(10)
C00J 0.0287(14) 0.0271(13) 0.0328(13) -0.0036(10) 0.0077(11) 0.0008(11)
C00K 0.0277(13) 0.0324(13) 0.0330(13) -0.0063(11) 0.0170(11) -0.0061(11)
C00L 0.0304(14) 0.0311(13) 0.0362(14) -0.0023(11) 0.0171(12) -0.0051(11)
C00M 0.0333(14) 0.0309(13) 0.0350(14) -0.0011(11) 0.0058(11) 0.0079(11)
C00N 0.0313(14) 0.0412(15) 0.0284(13) -0.0030(11) 0.0049(11) 0.0064(12)
C00O 0.0309(14) 0.0371(14) 0.0323(13) -0.0046(11) 0.0080(11) 0.0061(11)
C00P 0.0404(16) 0.0525(16) 0.0238(13) -0.0077(12) 0.0077(12) 0.0064(13)
C00Q 0.0260(14) 0.0428(15) 0.0392(15) -0.0039(12) 0.0074(12) 0.0025(12)
C00R 0.0416(16) 0.0438(15) 0.0367(15) 0.0032(12) 0.0162(13) 0.0128(13)
C00S 0.0340(15) 0.0440(15) 0.0321(13) 0.0051(11) 0.0098(12) 0.0078(12)
C00T 0.0497(18) 0.0308(14) 0.0452(16) 0.0047(12) 0.0171(14) 0.0034(13)
C00U 0.0354(15) 0.0432(15) 0.0360(14) -0.0021(12) 0.0139(12) -0.0010(12)
C00V 0.0308(14) 0.0386(15) 0.0386(14) -0.0019(12) 0.0105(12) -0.0047(12)
C00W 0.0485(17) 0.0396(15) 0.0368(15) 0.0027(12) 0.0173(13) 0.0181(13)
C00X 0.0365(15) 0.0468(16) 0.0344(14) -0.0119(12) 0.0132(12) 0.0058(12)
C00Y 0.0537(17) 0.0439(16) 0.0254(13) 0.0050(11) 0.0164(12) 0.0145(13)
C00Z 0.0554(18) 0.0435(16) 0.0349(15) 0.0095(12) 0.0199(13) 0.0202(13)
C010 0.0653(19) 0.0487(17) 0.0314(14) 0.0076(12) 0.0259(14) 0.0144(14)
C011 0.0436(16) 0.0516(17) 0.0410(16) 0.0127(13) 0.0127(13) 0.0189(14)
C012 0.0451(17) 0.0560(18) 0.0446(17) 0.0079(14) 0.0188(14) 0.0245(14)
C013 0.059(2) 0.0341(15) 0.0588(19) 0.0057(13) 0.0247(16) -0.0081(15)
C014 0.0456(18) 0.0437(16) 0.0565(18) -0.0025(14) 0.0225(15) -0.0162(14)

loop_
_atom_type_symbol
_atom_type_description
_atom_type_scat_dispersion_real
_atom_type_scat_dispersion_imag
_atom_type_scat_source
C C 0.0033 0.0016 'International Tables Vol C Tables 4.2.6.8 and 6.1.1.4'
H H 0.0000 0.0000 'International Tables Vol C Tables 4.2.6.8 and 6.1.1.4'
N N 0.0061 0.0033 'International Tables Vol C Tables 4.2.6.8 and 6.1.1.4'

loop_
_geom_angle_atom_site_label_1
_geom_angle_atom_site_label_2
_geom_angle_atom_site_label_3
_geom_angle
_geom_angle_site_symmetry_1
_geom_angle_site_symmetry_3
_geom_angle_publ_flag
C006 N001 C009 118.89(17) . . ?
C006 N001 C00I 107.41(17) . . ?
C00I N001 C009 133.62(18) . . ?
C00Y C003 C005 121.1(2) . . ?
C00Y C003 C00Z 116.8(2) . . ?
C00Z C003 C005 122.1(2) . . ?
C006 C004 C00F 106.07(18) . . ?
C00D C004 C006 119.0(2) . . ?
C00D C004 C00F 134.9(2) . . ?
C007 C005 C003 119.94(19) . . ?
C00D C005 C003 121.34(19) . . ?
C00D C005 C007 118.71(19) . . ?
N001 C006 C004 110.83(19) . . ?
C00B C006 N001 125.8(2) . . ?
C00B C006 C004 123.37(19) . . ?
C005 C007 H007 118.4 . . ?
C00B C007 C005 123.1(2) . . ?
C00B C007 H007 118.4 . . ?
C00C C008 C00H 108.70(19) . . ?
C00M C008 C00C 120.2(2) . . ?
C00M C008 C00H 131.0(2) . . ?
C00G C009 N001 119.05(18) . . ?
C00O C009 N001 121.4(2) . . ?
C00O C009 C00G 119.6(2) . . ?
C00B C00A C00C 108.38(17) . . ?
C00B C00A C00E 112.96(17) . . ?
C00B C00A C00G 110.70(17) . . ?
C00C C00A C00E 100.94(17) . . ?
C00C C00A C00G 114.17(17) . . ?
C00G C00A C00E 109.41(17) . . ?
C006 C00B C007 115.9(2) . . ?
C006 C00B C00A 120.26(18) . . ?
C007 C00B C00A 123.80(19) . . ?
C008 C00C C00A 110.77(18) . . ?
C00J C00C C008 120.8(2) . . ?
C00J C00C C00A 128.0(2) . . ?
C004 C00D C005 119.8(2) . . ?
C004 C00D H00D 120.1 . . ?
C005 C00D H00D 120.1 . . ?
C00H C00E C00A 110.92(19) . . ?
C00U C00E C00A 128.3(2) . . ?
C00U C00E C00H 120.7(2) . . ?
C00I C00F C004 107.50(18) . . ?
C00S C00F C004 132.3(2) . . ?
C00S C00F C00I 120.2(2) . . ?
C009 C00G C00A 124.70(19) . . ?
C00N C00G C009 118.1(2) . . ?
C00N C00G C00A 117.11(19) . . ?
C00E C00H C008 108.55(19) . . ?
C00T C00H C008 131.1(2) . . ?
C00T C00H C00E 120.3(2) . . ?
C00F C00I N001 108.13(18) . . ?
C00R C00I N001 131.7(2) . . ?
C00R C00I C00F 120.1(2) . . ?
C00C C00J H00J 120.8 . . ?
C00C C00J C00V 118.5(2) . . ?
C00V C00J H00J 120.8 . . ?
C00W C00K C00L 119.2(2) . . ?
C010 C00K C00L 121.3(2) . . ?
C010 C00K C00W 119.4(2) . . ?
N002 C00L C00K 178.7(3) . . ?
C008 C00M H00M 120.6 . . ?
C00Q C00M C008 118.8(2) . . ?
C00Q C00M H00M 120.6 . . ?
C00G C00N H00N 118.8 . . ?
C00P C00N C00G 122.3(2) . . ?
C00P C00N H00N 118.8 . . ?
C009 C00O H00O 119.5 . . ?
C00X C00O C009 120.9(2) . . ?
C00X C00O H00O 119.5 . . ?
C00N C00P H00P 120.6 . . ?
C00X C00P C00N 118.7(2) . . ?
C00X C00P H00P 120.6 . . ?
C00M C00Q H00Q 119.6 . . ?
C00V C00Q C00M 120.7(2) . . ?
C00V C00Q H00Q 119.6 . . ?
C00I C00R H00R 120.9 . . ?
C012 C00R C00I 118.2(2) . . ?
C012 C00R H00R 120.9 . . ?
C00F C00S H00S 120.3 . . ?
C011 C00S C00F 119.3(2) . . ?
C011 C00S H00S 120.3 . . ?
C00H C00T H00T 120.5 . . ?
C013 C00T C00H 119.1(2) . . ?
C013 C00T H00T 120.5 . . ?
C00E C00U H00U 120.6 . . ?
C00E C00U C014 118.7(2) . . ?
C014 C00U H00U 120.6 . . ?
C00J C00V H00V 119.5 . . ?
C00Q C00V C00J 120.9(2) . . ?
C00Q C00V H00V 119.5 . . ?
C00K C00W H00W 120.2 . . ?
C00Y C00W C00K 119.6(2) . . ?
C00Y C00W H00W 120.2 . . ?
C00O C00X H00X 119.8 . . ?
C00P C00X C00O 120.3(2) . . ?
C00P C00X H00X 119.8 . . ?
C003 C00Y H00Y 118.8 . . ?
C00W C00Y C003 122.5(2) . . ?
C00W C00Y H00Y 118.8 . . ?
C003 C00Z H00Z 119.0 . . ?
C003 C00Z C010 121.9(2) . . ?
C010 C00Z H00Z 119.0 . . ?
C00K C010 C00Z 119.8(2) . . ?
C00K C010 H010 120.1 . . ?
C00Z C010 H010 120.1 . . ?
C00S C011 H011 120.1 . . ?
C00S C011 C012 119.8(2) . . ?
C012 C011 H011 120.1 . . ?
C00R C012 C011 122.3(2) . . ?
C00R C012 H012 118.9 . . ?
C011 C012 H012 118.9 . . ?
C00T C013 H013 119.7 . . ?
C00T C013 C014 120.7(2) . . ?
C014 C013 H013 119.7 . . ?
C00U C014 H014 119.8 . . ?
C013 C014 C00U 120.5(2) . . ?
C013 C014 H014 119.8 . . ?

loop_
_geom_bond_atom_site_label_1
_geom_bond_atom_site_label_2
_geom_bond_distance
_geom_bond_site_symmetry_2
_geom_bond_publ_flag
N001 C006 1.384(3) . ?
N001 C009 1.420(3) . ?
N001 C00I 1.417(3) . ?
N002 C00L 1.146(3) . ?
C003 C005 1.486(3) . ?
C003 C00Y 1.379(3) . ?
C003 C00Z 1.382(3) . ?
C004 C006 1.396(3) . ?
C004 C00D 1.388(3) . ?
C004 C00F 1.446(3) . ?
C005 C007 1.402(3) . ?
C005 C00D 1.394(3) . ?
C006 C00B 1.383(3) . ?
C007 H007 0.9500 . ?
C007 C00B 1.387(3) . ?
C008 C00C 1.396(3) . ?
C008 C00H 1.469(3) . ?
C008 C00M 1.388(3) . ?
C009 C00G 1.401(3) . ?
C009 C00O 1.387(3) . ?
C00A C00B 1.518(3) . ?
C00A C00C 1.528(3) . ?
C00A C00E 1.534(3) . ?
C00A C00G 1.532(3) . ?
C00C C00J 1.380(3) . ?
C00D H00D 0.9500 . ?
C00E C00H 1.392(3) . ?
C00E C00U 1.382(3) . ?
C00F C00I 1.413(3) . ?
C00F C00S 1.391(3) . ?
C00G C00N 1.392(3) . ?
C00H C00T 1.389(3) . ?
C00I C00R 1.390(3) . ?
C00J H00J 0.9500 . ?
C00J C00V 1.389(3) . ?
C00K C00L 1.441(3) . ?
C00K C00W 1.378(3) . ?
C00K C010 1.378(3) . ?
C00M H00M 0.9500 . ?
C00M C00Q 1.384(3) . ?
C00N H00N 0.9500 . ?
C00N C00P 1.382(3) . ?
C00O H00O 0.9500 . ?
C00O C00X 1.383(3) . ?
C00P H00P 0.9500 . ?
C00P C00X 1.381(3) . ?
C00Q H00Q 0.9500 . ?
C00Q C00V 1.382(3) . ?
C00R H00R 0.9500 . ?
C00R C012 1.380(3) . ?
C00S H00S 0.9500 . ?
C00S C011 1.380(3) . ?
C00T H00T 0.9500 . ?
C00T C013 1.378(3) . ?
C00U H00U 0.9500 . ?
C00U C014 1.394(3) . ?
C00V H00V 0.9500 . ?
C00W H00W 0.9500 . ?
C00W C00Y 1.378(3) . ?
C00X H00X 0.9500 . ?
C00Y H00Y 0.9500 . ?
C00Z H00Z 0.9500 . ?
C00Z C010 1.382(3) . ?
C010 H010 0.9500 . ?
C011 H011 0.9500 . ?
C011 C012 1.387(3) . ?
C012 H012 0.9500 . ?
C013 H013 0.9500 . ?
C013 C014 1.389(4) . ?
C014 H014 0.9500 . ?

loop_
_geom_torsion_atom_site_label_1
_geom_torsion_atom_site_label_2
_geom_torsion_atom_site_label_3
_geom_torsion_atom_site_label_4
_geom_torsion
_geom_torsion_site_symmetry_1
_geom_torsion_site_symmetry_2
_geom_torsion_site_symmetry_3
_geom_torsion_site_symmetry_4
_geom_torsion_publ_flag
N001 C006 C00B C007 177.1(2) . . . . ?
N001 C006 C00B C00A -0.8(3) . . . . ?
N001 C009 C00G C00A 2.1(3) . . . . ?
N001 C009 C00G C00N 179.01(19) . . . . ?
N001 C009 C00O C00X -178.9(2) . . . . ?
N001 C00I C00R C012 177.8(2) . . . . ?
C003 C005 C007 C00B -179.00(19) . . . . ?
C003 C005 C00D C004 178.73(19) . . . . ?
C003 C00Z C010 C00K 1.4(4) . . . . ?
C004 C006 C00B C007 -2.8(3) . . . . ?
C004 C006 C00B C00A 179.32(19) . . . . ?
C004 C00F C00I N001 0.3(2) . . . . ?
C004 C00F C00I C00R 178.7(2) . . . . ?
C004 C00F C00S C011 -178.1(2) . . . . ?
C005 C003 C00Y C00W -177.1(2) . . . . ?
C005 C003 C00Z C010 176.1(2) . . . . ?
C005 C007 C00B C006 1.0(3) . . . . ?
C005 C007 C00B C00A 178.86(19) . . . . ?
C006 N001 C009 C00G 4.6(3) . . . . ?
C006 N001 C009 C00O -174.9(2) . . . . ?
C006 N001 C00I C00F 1.3(2) . . . . ?
C006 N001 C00I C00R -176.7(2) . . . . ?
C006 C004 C00D C005 -0.5(3) . . . . ?
C006 C004 C00F C00I -1.9(2) . . . . ?
C006 C004 C00F C00S 176.6(2) . . . . ?
C007 C005 C00D C004 -1.1(3) . . . . ?
C008 C00C C00J C00V -0.2(3) . . . . ?
C008 C00H C00T C013 -179.2(2) . . . . ?
C008 C00M C00Q C00V -0.1(3) . . . . ?
C009 N001 C006 C004 174.49(18) . . . . ?
C009 N001 C006 C00B -5.4(3) . . . . ?
C009 N001 C00I C00F -175.1(2) . . . . ?
C009 N001 C00I C00R 6.8(4) . . . . ?
C009 C00G C00N C00P 0.3(4) . . . . ?
C009 C00O C00X C00P -0.6(4) . . . . ?
C00A C00C C00J C00V 172.1(2) . . . . ?
C00A C00E C00H C008 2.3(2) . . . . ?
C00A C00E C00H C00T -176.98(19) . . . . ?
C00A C00E C00U C014 176.6(2) . . . . ?
C00A C00G C00N C00P 177.5(2) . . . . ?
C00B C00A C00C C008 116.84(19) . . . . ?
C00B C00A C00C C00J -56.1(3) . . . . ?
C00B C00A C00E C00H -115.8(2) . . . . ?
C00B C00A C00E C00U 67.7(3) . . . . ?
C00B C00A C00G C009 -7.4(3) . . . . ?
C00B C00A C00G C00N 175.62(19) . . . . ?
C00C C008 C00H C00E -3.6(2) . . . . ?
C00C C008 C00H C00T 175.6(2) . . . . ?
C00C C008 C00M C00Q 0.1(3) . . . . ?
C00C C00A C00B C006 132.6(2) . . . . ?
C00C C00A C00B C007 -45.2(3) . . . . ?
C00C C00A C00E C00H -0.3(2) . . . . ?
C00C C00A C00E C00U -176.8(2) . . . . ?
C00C C00A C00G C009 -130.1(2) . . . . ?
C00C C00A C00G C00N 53.0(3) . . . . ?
C00C C00J C00V C00Q 0.2(3) . . . . ?
C00D C004 C006 N001 -177.33(18) . . . . ?
C00D C004 C006 C00B 2.6(3) . . . . ?
C00D C004 C00F C00I 178.3(2) . . . . ?
C00D C004 C00F C00S -3.3(4) . . . . ?
C00D C005 C007 C00B 0.9(3) . . . . ?
C00E C00A C00B C006 -116.4(2) . . . . ?
C00E C00A C00B C007 65.8(3) . . . . ?
C00E C00A C00C C008 -2.0(2) . . . . ?
C00E C00A C00C C00J -175.0(2) . . . . ?
C00E C00A C00G C009 117.7(2) . . . . ?
C00E C00A C00G C00N -59.3(3) . . . . ?
C00E C00H C00T C013 -0.1(3) . . . . ?
C00E C00U C014 C013 -0.5(4) . . . . ?
C00F C004 C006 N001 2.8(2) . . . . ?
C00F C004 C006 C00B -177.32(19) . . . . ?
C00F C004 C00D C005 179.4(2) . . . . ?
C00F C00I C00R C012 -0.1(4) . . . . ?
C00F C00S C011 C012 -0.2(4) . . . . ?
C00G C009 C00O C00X 1.7(3) . . . . ?
C00G C00A C00B C006 6.6(3) . . . . ?
C00G C00A C00B C007 -171.10(19) . . . . ?
C00G C00A C00C C008 -119.3(2) . . . . ?
C00G C00A C00C C00J 67.8(3) . . . . ?
C00G C00A C00E C00H 120.43(19) . . . . ?
C00G C00A C00E C00U -56.1(3) . . . . ?
C00G C00N C00P C00X 0.7(4) . . . . ?
C00H C008 C00C C00A 3.5(2) . . . . ?
C00H C008 C00C C00J 177.04(19) . . . . ?
C00H C008 C00M C00Q -176.1(2) . . . . ?
C00H C00E C00U C014 0.4(3) . . . . ?
C00H C00T C013 C014 0.0(4) . . . . ?
C00I N001 C006 C004 -2.6(2) . . . . ?
C00I N001 C006 C00B 177.5(2) . . . . ?
C00I N001 C009 C00G -179.2(2) . . . . ?
C00I N001 C009 C00O 1.3(4) . . . . ?
C00I C00F C00S C011 0.2(4) . . . . ?
C00I C00R C012 C011 0.0(4) . . . . ?
C00K C00W C00Y C003 0.6(4) . . . . ?
C00L C00K C00W C00Y 174.9(2) . . . . ?
C00L C00K C010 C00Z -175.8(2) . . . . ?
C00M C008 C00C C00A -173.53(19) . . . . ?
C00M C008 C00C C00J 0.0(3) . . . . ?
C00M C008 C00H C00E 173.0(2) . . . . ?
C00M C008 C00H C00T -7.8(4) . . . . ?
C00M C00Q C00V C00J 0.0(4) . . . . ?
C00N C00P C00X C00O -0.6(4) . . . . ?
C00O C009 C00G C00A -178.4(2) . . . . ?
C00O C009 C00G C00N -1.5(3) . . . . ?
C00S C00F C00I N001 -178.3(2) . . . . ?
C00S C00F C00I C00R 0.0(3) . . . . ?
C00S C011 C012 C00R 0.2(4) . . . . ?
C00T C013 C014 C00U 0.3(4) . . . . ?
C00U C00E C00H C008 179.2(2) . . . . ?
C00U C00E C00H C00T -0.1(3) . . . . ?
C00W C00K C010 C00Z 1.4(4) . . . . ?
C00Y C003 C005 C007 -19.1(3) . . . . ?
C00Y C003 C005 C00D 161.0(2) . . . . ?
C00Y C003 C00Z C010 -3.0(4) . . . . ?
C00Z C003 C005 C007 161.8(2) . . . . ?
C00Z C003 C005 C00D -18.1(3) . . . . ?
C00Z C003 C00Y C00W 2.0(4) . . . . ?
C010 C00K C00W C00Y -2.4(4) . . . . ?
